data_2235235
loop_
_publ_author_name
'Boonnak, Nawong'
'Chantrapromma, Suchada'
'Fun, Hoong-Kun'

_publ_section_title
;
 3-<i>O</i>-Methyl-1-isomangostin
;
_journal_coeditor_code RZ2760
_journal_issue 6
_journal_name_full 'Acta Crystallographica Section E'
_journal_page_first o1950
_journal_page_last o1951
_journal_paper_doi 10.1107/S1600536812023409
_journal_volume 68
_journal_year 2012
_chemical_formula_iupac 'C25 H28 O6'
_chemical_formula_moiety 'C25 H28 O6'
_chemical_formula_sum 'C25 H28 O6'
_chemical_formula_weight 424.47
_chemical_name_common
;
9-hydroxy-5,10-dimethoxy-2,2-dimethyl-11-(3-methylbut-2-en-1-yl)-
2,3,4,12-tetrahydro-1,7-dioxatetraphen-12-one
;
_chemical_name_systematic
;
3-<i>O</i>-methyl-1-isomangostin
;
_space_group_IT_number 14
_symmetry_cell_setting monoclinic
_symmetry_space_group_name_Hall '-P 2ybc'
_symmetry_space_group_name_H-M 'P 1 21/c 1'
_atom_sites_solution_hydrogens geom
_atom_sites_solution_primary direct
_atom_sites_solution_secondary difmap
_audit_creation_method SHELXL-97
_cell_angle_alpha 90.00
_cell_angle_beta 118.843(5)
_cell_angle_gamma 90.00
_cell_formula_units_Z 4
_cell_length_a 10.8635(9)
_cell_length_b 16.6117(13)
_cell_length_c 13.4146(8)
_cell_measurement_reflns_used 5630
_cell_measurement_temperature 100
_cell_measurement_theta_max 29.00
_cell_measurement_theta_min 2.12
_cell_volume 2120.5(3)
_computing_cell_refinement 'SAINT (Bruker, 2009)'
_computing_data_collection 'APEX2 (Bruker, 2009)'
_computing_data_reduction 'SAINT (Bruker, 2009)'
_computing_molecular_graphics 'SHELXTL (Sheldrick, 2008)'
_computing_publication_material
;
SHELXTL (Sheldrick, 2008) and PLATON (Spek, 2009)
;
_computing_structure_refinement 'SHELXTL (Sheldrick, 2008)'
_computing_structure_solution 'SHELXTL (Sheldrick, 2008)'
_diffrn_ambient_temperature 100
_diffrn_measured_fraction_theta_full 0.998
_diffrn_measured_fraction_theta_max 0.998
_diffrn_measurement_device_type 'Bruker APEX DUO CCD area-detector'
_diffrn_measurement_method '\f and \w scans'
_diffrn_radiation_monochromator graphite
_diffrn_radiation_source 'sealed tube'
_diffrn_radiation_type MoK\a
_diffrn_radiation_wavelength 0.71073
_diffrn_reflns_av_R_equivalents 0.0309
_diffrn_reflns_av_sigmaI/netI 0.0316
_diffrn_reflns_limit_h_max 14
_diffrn_reflns_limit_h_min -14
_diffrn_reflns_limit_k_max 16
_diffrn_reflns_limit_k_min -22
_diffrn_reflns_limit_l_max 18
_diffrn_reflns_limit_l_min -18
_diffrn_reflns_number 21681
_diffrn_reflns_theta_full 29.00
_diffrn_reflns_theta_max 29.00
_diffrn_reflns_theta_min 2.12
_diffrn_standards_number 0
_exptl_absorpt_coefficient_mu 0.094
_exptl_absorpt_correction_T_max 0.9839
_exptl_absorpt_correction_T_min 0.9700
_exptl_absorpt_correction_type multi-scan
_exptl_absorpt_process_details '(SADABS; Bruker, 2009)'
_exptl_crystal_colour Yellow
_exptl_crystal_density_diffrn 1.330
_exptl_crystal_density_method 'not measured'
_exptl_crystal_description Block
_exptl_crystal_F_000 904
_exptl_crystal_size_max 0.33
_exptl_crystal_size_mid 0.23
_exptl_crystal_size_min 0.17
_refine_diff_density_max 0.419
_refine_diff_density_min -0.219
_refine_ls_extinction_method none
_refine_ls_goodness_of_fit_ref 1.045
_refine_ls_hydrogen_treatment constr
_refine_ls_matrix_type full
_refine_ls_number_parameters 286
_refine_ls_number_reflns 5630
_refine_ls_number_restraints 0
_refine_ls_restrained_S_all 1.045
_refine_ls_R_factor_all 0.0646
_refine_ls_R_factor_gt 0.0463
_refine_ls_shift/su_max 0.001
_refine_ls_shift/su_mean 0.001
_refine_ls_structure_factor_coef Fsqd
_refine_ls_weighting_details 'calc w=1/[\s^2^(Fo^2^)+(0.0637P)^2^+0.7665P] where P=(Fo^2^+2Fc^2^)/3'
_refine_ls_weighting_scheme calc
_refine_ls_wR_factor_gt 0.1197
_refine_ls_wR_factor_ref 0.1340
_reflns_number_gt 4344
_reflns_number_total 5630
_reflns_threshold_expression I>2\s(I)
_cod_data_source_file rz2760.cif
_cod_data_source_block I
_cod_original_sg_symbol_H-M 'P 21/c'
_cod_database_code 2235235
_cod_database_fobs_code 2235235

loop_
_symmetry_equiv_pos_as_xyz
'x, y, z'
'-x, y+1/2, -z+1/2'
'-x, -y, -z'
'x, -y-1/2, z-1/2'

loop_
_atom_site_type_symbol
_atom_site_label
_atom_site_fract_x
_atom_site_fract_y
_atom_site_fract_z
_atom_site_U_iso_or_equiv
_atom_site_adp_type
_atom_site_calc_flag
_atom_site_refinement_flags
_atom_site_occupancy
_atom_site_symmetry_multiplicity
O O1 0.47611(10) 0.79136(6) 1.00159(8) 0.0224(2) Uani d . 1 1
O O2 0.72643(12) 0.86788(7) 0.87266(9) 0.0303(2) Uani d . 1 1
O O3 0.56536(10) 0.99916(6) 0.79679(8) 0.0246(2) Uani d . 1 1
O O4 0.17200(10) 1.01564(6) 0.85893(9) 0.0254(2) Uani d . 1 1
O O5 0.79450(11) 0.58712(6) 1.21935(9) 0.0269(2) Uani d . 1 1
H H1O5 0.7523 0.5913 1.2623 0.040 Uiso d R 1 1
O O6 0.99052(11) 0.64398(6) 1.16684(9) 0.0271(2) Uani d . 1 1
C C1 0.48227(14) 0.96827(8) 0.83776(11) 0.0208(3) Uani d . 1 1
C C2 0.36202(14) 1.00707(8) 0.82405(11) 0.0215(3) Uani d . 1 1
C C3 0.28457(14) 0.97195(8) 0.87218(11) 0.0214(3) Uani d . 1 1
C C4 0.32266(14) 0.89900(8) 0.92935(11) 0.0218(3) Uani d . 1 1
H H4A 0.2671 0.8747 0.9582 0.026 Uiso calc R 1 1
C C5 0.44460(14) 0.86281(8) 0.94284(11) 0.0199(3) Uani d . 1 1
C C6 0.60528(14) 0.75690(8) 1.03800(11) 0.0202(3) Uani d . 1 1
C C7 0.63295(15) 0.69158(8) 1.11039(12) 0.0219(3) Uani d . 1 1
H H7A 0.5658 0.6742 1.1319 0.026 Uiso calc R 1 1
C C8 0.76041(15) 0.65239(8) 1.15050(11) 0.0224(3) Uani d . 1 1
C C9 0.86042(14) 0.68063(8) 1.11974(12) 0.0228(3) Uani d . 1 1
C C10 0.83498(15) 0.74805(8) 1.05092(12) 0.0227(3) Uani d . 1 1
C C11 0.70074(14) 0.78588(8) 1.00440(11) 0.0209(3) Uani d . 1 1
C C12 0.65700(15) 0.85193(8) 0.92089(11) 0.0215(3) Uani d . 1 1
C C13 0.52913(14) 0.89451(8) 0.90017(11) 0.0199(3) Uani d . 1 1
C C14 0.50491(16) 1.06108(9) 0.70826(12) 0.0262(3) Uani d . 1 1
C C15 0.42974(16) 1.12362(9) 0.74250(13) 0.0275(3) Uani d . 1 1
H H15A 0.4988 1.1504 0.8135 0.033 Uiso calc R 1 1
H H15B 0.3881 1.1651 0.6823 0.033 Uiso calc R 1 1
C C16 0.31443(15) 1.08605(8) 0.76085(12) 0.0249(3) Uani d . 1 1
H H16A 0.2884 1.1237 0.8048 0.030 Uiso calc R 1 1
H H16B 0.2301 1.0768 0.6862 0.030 Uiso calc R 1 1
C C17 0.63073(18) 1.09726(10) 0.70456(15) 0.0350(4) Uani d . 1 1
H H17A 0.6948 1.1207 0.7789 0.052 Uiso calc R 1 1
H H17B 0.5989 1.1393 0.6461 0.052 Uiso calc R 1 1
H H17C 0.6798 1.0551 0.6863 0.052 Uiso calc R 1 1
C C18 0.40695(18) 1.01862(10) 0.59661(13) 0.0319(3) Uani d . 1 1
H H18A 0.4595 0.9774 0.5806 0.048 Uiso calc R 1 1
H H18B 0.3689 1.0580 0.5346 0.048 Uiso calc R 1 1
H H18C 0.3296 0.9933 0.6030 0.048 Uiso calc R 1 1
C C19 0.09221(16) 0.98457(9) 0.91024(14) 0.0287(3) Uani d . 1 1
H H19A 0.0136 1.0209 0.8939 0.043 Uiso calc R 1 1
H H19B 0.1529 0.9805 0.9928 0.043 Uiso calc R 1 1
H H19C 0.0557 0.9311 0.8790 0.043 Uiso calc R 1 1
C C20 0.98891(17) 0.57034(9) 1.11071(13) 0.0294(3) Uani d . 1 1
H H20A 1.0844 0.5485 1.1443 0.044 Uiso calc R 1 1
H H20B 0.9538 0.5807 1.0295 0.044 Uiso calc R 1 1
H H20C 0.9274 0.5314 1.1199 0.044 Uiso calc R 1 1
C C21 0.95680(15) 0.78156(9) 1.03784(13) 0.0269(3) Uani d . 1 1
H H21A 0.9428 0.8402 1.0236 0.032 Uiso calc R 1 1
H H21B 1.0449 0.7738 1.1104 0.032 Uiso calc R 1 1
C C22 0.97349(17) 0.74360(9) 0.94364(14) 0.0291(3) Uani d . 1 1
H H22A 0.8942 0.7445 0.8697 0.035 Uiso calc R 1 1
C C23 1.09098(19) 0.70835(9) 0.95472(17) 0.0364(4) Uani d . 1 1
C C24 1.22440(18) 0.69855(11) 1.06549(19) 0.0455(5) Uani d . 1 1
H H24A 1.2082 0.7148 1.1284 0.068 Uiso calc R 1 1
H H24B 1.2981 0.7324 1.0651 0.068 Uiso calc R 1 1
H H24C 1.2540 0.6421 1.0752 0.068 Uiso calc R 1 1
C C25 1.0935(2) 0.67564(13) 0.8511(2) 0.0533(5) Uani d . 1 1
H H25A 1.0008 0.6827 0.7843 0.080 Uiso calc R 1 1
H H25B 1.1172 0.6183 0.8620 0.080 Uiso calc R 1 1
H H25C 1.1641 0.7047 0.8395 0.080 Uiso calc R 1 1

loop_
_atom_site_aniso_label
_atom_site_aniso_U_11
_atom_site_aniso_U_22
_atom_site_aniso_U_33
_atom_site_aniso_U_12
_atom_site_aniso_U_13
_atom_site_aniso_U_23
O1 0.0212(5) 0.0229(5) 0.0282(5) 0.0027(4) 0.0158(4) 0.0046(4)
O2 0.0344(6) 0.0341(6) 0.0357(6) 0.0082(4) 0.0275(5) 0.0088(4)
O3 0.0271(5) 0.0253(5) 0.0274(5) 0.0018(4) 0.0179(4) 0.0058(4)
O4 0.0235(5) 0.0275(5) 0.0287(5) 0.0051(4) 0.0154(4) 0.0024(4)
O5 0.0339(6) 0.0277(5) 0.0280(5) 0.0090(4) 0.0219(5) 0.0073(4)
O6 0.0252(5) 0.0314(5) 0.0277(5) 0.0079(4) 0.0152(4) 0.0027(4)
C1 0.0233(7) 0.0225(6) 0.0189(6) -0.0020(5) 0.0120(5) -0.0008(5)
C2 0.0233(7) 0.0220(6) 0.0194(6) 0.0001(5) 0.0105(5) -0.0007(5)
C3 0.0198(6) 0.0252(6) 0.0194(6) 0.0011(5) 0.0098(5) -0.0024(5)
C4 0.0209(7) 0.0257(6) 0.0230(6) -0.0002(5) 0.0138(6) 0.0011(5)
C5 0.0220(6) 0.0203(6) 0.0192(6) 0.0000(5) 0.0114(5) 0.0005(5)
C6 0.0197(6) 0.0230(6) 0.0208(6) 0.0010(5) 0.0121(5) -0.0016(5)
C7 0.0248(7) 0.0236(6) 0.0235(6) 0.0012(5) 0.0165(6) 0.0003(5)
C8 0.0273(7) 0.0234(6) 0.0198(6) 0.0034(5) 0.0139(6) 0.0003(5)
C9 0.0220(7) 0.0270(7) 0.0224(6) 0.0040(5) 0.0132(6) -0.0007(5)
C10 0.0243(7) 0.0256(6) 0.0232(6) 0.0008(5) 0.0156(6) -0.0016(5)
C11 0.0225(7) 0.0230(6) 0.0218(6) 0.0016(5) 0.0143(5) -0.0002(5)
C12 0.0241(7) 0.0230(6) 0.0217(6) 0.0002(5) 0.0144(6) -0.0010(5)
C13 0.0215(6) 0.0220(6) 0.0189(6) -0.0003(5) 0.0119(5) -0.0006(5)
C14 0.0329(8) 0.0239(6) 0.0272(7) 0.0023(6) 0.0189(6) 0.0062(5)
C15 0.0338(8) 0.0227(6) 0.0309(7) 0.0005(6) 0.0193(7) 0.0027(5)
C16 0.0275(7) 0.0225(6) 0.0263(7) 0.0023(5) 0.0143(6) 0.0021(5)
C17 0.0399(9) 0.0293(8) 0.0465(9) 0.0022(6) 0.0294(8) 0.0102(7)
C18 0.0431(9) 0.0314(7) 0.0257(7) 0.0027(7) 0.0203(7) 0.0034(6)
C19 0.0239(7) 0.0328(7) 0.0347(8) 0.0028(6) 0.0184(7) -0.0002(6)
C20 0.0323(8) 0.0290(7) 0.0301(7) 0.0092(6) 0.0176(7) 0.0043(6)
C21 0.0256(7) 0.0284(7) 0.0322(7) 0.0002(6) 0.0182(6) 0.0013(6)
C22 0.0312(8) 0.0305(7) 0.0353(8) 0.0045(6) 0.0237(7) 0.0056(6)
C23 0.0428(9) 0.0264(7) 0.0596(11) 0.0074(6) 0.0403(9) 0.0122(7)
C24 0.0344(9) 0.0391(9) 0.0749(14) 0.0098(7) 0.0358(10) 0.0170(9)
C25 0.0694(14) 0.0468(11) 0.0768(14) 0.0169(10) 0.0616(13) 0.0112(10)

loop_
_atom_type_symbol
_atom_type_description
_atom_type_scat_dispersion_real
_atom_type_scat_dispersion_imag
_atom_type_scat_source
C C 0.0033 0.0016 'International Tables Vol C Tables 4.2.6.8 and 6.1.1.4'
H H 0.0000 0.0000 'International Tables Vol C Tables 4.2.6.8 and 6.1.1.4'
O O 0.0106 0.0060 'International Tables Vol C Tables 4.2.6.8 and 6.1.1.4'

loop_
_geom_angle_atom_site_label_1
_geom_angle_atom_site_label_2
_geom_angle_atom_site_label_3
_geom_angle
C6 O1 C5 119.66(11)
C1 O3 C14 117.77(11)
C3 O4 C19 117.28(11)
C8 O5 H1O5 108.7
C9 O6 C20 112.70(11)
O3 C1 C2 122.40(12)
O3 C1 C13 116.11(12)
C2 C1 C13 121.44(12)
C1 C2 C3 118.60(12)
C1 C2 C16 121.55(13)
C3 C2 C16 119.85(12)
O4 C3 C4 123.32(12)
O4 C3 C2 114.67(12)
C4 C3 C2 122.01(12)
C5 C4 C3 117.60(12)
C5 C4 H4A 121.2
C3 C4 H4A 121.2
O1 C5 C4 114.08(12)
O1 C5 C13 121.95(12)
C4 C5 C13 123.97(12)
O1 C6 C7 114.52(12)
O1 C6 C11 122.16(12)
C7 C6 C11 123.33(12)
C8 C7 C6 118.57(13)
C8 C7 H7A 120.7
C6 C7 H7A 120.7
O5 C8 C7 122.36(13)
O5 C8 C9 117.91(12)
C7 C8 C9 119.73(12)
O6 C9 C10 119.36(13)
O6 C9 C8 118.73(12)
C10 C9 C8 121.70(12)
C9 C10 C11 118.61(13)
C9 C10 C21 117.73(12)
C11 C10 C21 123.44(12)
C6 C11 C10 117.87(12)
C6 C11 C12 118.90(12)
C10 C11 C12 123.20(12)
O2 C12 C13 124.11(12)
O2 C12 C11 120.20(12)
C13 C12 C11 115.69(12)
C5 C13 C1 116.31(12)
C5 C13 C12 119.45(12)
C1 C13 C12 124.24(12)
O3 C14 C17 104.25(12)
O3 C14 C15 109.29(11)
C17 C14 C15 111.26(12)
O3 C14 C18 107.36(11)
C17 C14 C18 111.32(13)
C15 C14 C18 112.91(13)
C16 C15 C14 111.83(12)
C16 C15 H15A 109.3
C14 C15 H15A 109.3
C16 C15 H15B 109.3
C14 C15 H15B 109.3
H15A C15 H15B 107.9
C2 C16 C15 111.17(12)
C2 C16 H16A 109.4
C15 C16 H16A 109.4
C2 C16 H16B 109.4
C15 C16 H16B 109.4
H16A C16 H16B 108.0
C14 C17 H17A 109.5
C14 C17 H17B 109.5
H17A C17 H17B 109.5
C14 C17 H17C 109.5
H17A C17 H17C 109.5
H17B C17 H17C 109.5
C14 C18 H18A 109.5
C14 C18 H18B 109.5
H18A C18 H18B 109.5
C14 C18 H18C 109.5
H18A C18 H18C 109.5
H18B C18 H18C 109.5
O4 C19 H19A 109.5
O4 C19 H19B 109.5
H19A C19 H19B 109.5
O4 C19 H19C 109.5
H19A C19 H19C 109.5
H19B C19 H19C 109.5
O6 C20 H20A 109.5
O6 C20 H20B 109.5
H20A C20 H20B 109.5
O6 C20 H20C 109.5
H20A C20 H20C 109.5
H20B C20 H20C 109.5
C22 C21 C10 114.13(13)
C22 C21 H21A 108.7
C10 C21 H21A 108.7
C22 C21 H21B 108.7
C10 C21 H21B 108.7
H21A C21 H21B 107.6
C23 C22 C21 125.71(16)
C23 C22 H22A 117.1
C21 C22 H22A 117.1
C22 C23 C24 124.58(17)
C22 C23 C25 119.59(18)
C24 C23 C25 115.83(15)
C23 C24 H24A 109.5
C23 C24 H24B 109.5
H24A C24 H24B 109.5
C23 C24 H24C 109.5
H24A C24 H24C 109.5
H24B C24 H24C 109.5
C23 C25 H25A 109.5
C23 C25 H25B 109.5
H25A C25 H25B 109.5
C23 C25 H25C 109.5
H25A C25 H25C 109.5
H25B C25 H25C 109.5

loop_
_geom_bond_atom_site_label_1
_geom_bond_atom_site_label_2
_geom_bond_distance
O1 C6 1.3689(16)
O1 C5 1.3737(15)
O2 C12 1.2363(16)
O3 C1 1.3635(16)
O3 C14 1.4653(16)
O4 C3 1.3579(16)
O4 C19 1.4377(18)
O5 C8 1.3549(16)
O5 H1O5 0.8949
O6 C9 1.3805(17)
O6 C20 1.4322(18)
C1 C2 1.3871(19)
C1 C13 1.4318(18)
C2 C3 1.411(2)
C2 C16 1.5114(19)
C3 C4 1.3863(19)
C4 C5 1.3848(18)
C4 H4A 0.9500
C5 C13 1.3982(18)
C6 C7 1.3890(19)
C6 C11 1.4005(19)
C7 C8 1.3826(19)
C7 H7A 0.9500
C8 C9 1.415(2)
C9 C10 1.3917(19)
C10 C11 1.4258(19)
C10 C21 1.522(2)
C11 C12 1.4734(19)
C12 C13 1.4611(19)
C14 C17 1.516(2)
C14 C15 1.523(2)
C14 C18 1.528(2)
C15 C16 1.522(2)
C15 H15A 0.9900
C15 H15B 0.9900
C16 H16A 0.9900
C16 H16B 0.9900
C17 H17A 0.9800
C17 H17B 0.9800
C17 H17C 0.9800
C18 H18A 0.9800
C18 H18B 0.9800
C18 H18C 0.9800
C19 H19A 0.9800
C19 H19B 0.9800
C19 H19C 0.9800
C20 H20A 0.9800
C20 H20B 0.9800
C20 H20C 0.9800
C21 C22 1.499(2)
C21 H21A 0.9900
C21 H21B 0.9900
C22 C23 1.346(2)
C22 H22A 0.9500
C23 C24 1.502(3)
C23 C25 1.505(3)
C24 H24A 0.9800
C24 H24B 0.9800
C24 H24C 0.9800
C25 H25A 0.9800
C25 H25B 0.9800
C25 H25C 0.9800

loop_
_geom_hbond_atom_site_label_D
_geom_hbond_atom_site_label_H
_geom_hbond_atom_site_label_A
_geom_hbond_site_symmetry_A
_geom_hbond_distance_DH
_geom_hbond_distance_HA
_geom_hbond_distance_DA
_geom_hbond_angle_DHA
_geom_hbond_publ_flag
O5 H1O5 O2 4_576 0.90 1.77 2.6082(17) 155 y
C15 H15A O1 3_677 0.99 2.55 3.3820(18) 141 y
C20 H20C O5 1_555 0.98 2.57 3.104(2) 115 y
C21 H21A O2 1_555 0.99 2.29 2.807(2) 111 y

loop_
_geom_torsion_atom_site_label_1
_geom_torsion_atom_site_label_2
_geom_torsion_atom_site_label_3
_geom_torsion_atom_site_label_4
_geom_torsion
C14 O3 C1 C2 -18.47(18)
C14 O3 C1 C13 163.92(11)
O3 C1 C2 C3 -178.12(12)
C13 C1 C2 C3 -0.63(19)
O3 C1 C2 C16 0.9(2)
C13 C1 C2 C16 178.37(12)
C19 O4 C3 C4 1.79(19)
C19 O4 C3 C2 -177.51(12)
C1 C2 C3 O4 177.28(11)
C16 C2 C3 O4 -1.74(18)
C1 C2 C3 C4 -2.0(2)
C16 C2 C3 C4 178.95(12)
O4 C3 C4 C5 -176.20(12)
C2 C3 C4 C5 3.0(2)
C6 O1 C5 C4 -168.53(12)
C6 O1 C5 C13 12.13(19)
C3 C4 C5 O1 179.18(12)
C3 C4 C5 C13 -1.5(2)
C5 O1 C6 C7 170.98(11)
C5 O1 C6 C11 -8.95(19)
O1 C6 C7 C8 179.30(12)
C11 C6 C7 C8 -0.8(2)
C6 C7 C8 O5 -178.50(12)
C6 C7 C8 C9 1.6(2)
C20 O6 C9 C10 -104.50(15)
C20 O6 C9 C8 80.63(15)
O5 C8 C9 O6 -4.17(19)
C7 C8 C9 O6 175.69(12)
O5 C8 C9 C10 -178.92(12)
C7 C8 C9 C10 0.9(2)
O6 C9 C10 C11 -179.05(12)
C8 C9 C10 C11 -4.3(2)
O6 C9 C10 C21 -4.18(19)
C8 C9 C10 C21 170.53(13)
O1 C6 C11 C10 177.31(12)
C7 C6 C11 C10 -2.6(2)
O1 C6 C11 C12 -4.4(2)
C7 C6 C11 C12 175.70(12)
C9 C10 C11 C6 5.0(2)
C21 C10 C11 C6 -169.51(13)
C9 C10 C11 C12 -173.19(13)
C21 C10 C11 C12 12.3(2)
C6 C11 C12 O2 -165.46(13)
C10 C11 C12 O2 12.8(2)
C6 C11 C12 C13 13.96(18)
C10 C11 C12 C13 -167.83(12)
O1 C5 C13 C1 178.29(12)
C4 C5 C13 C1 -1.0(2)
O1 C5 C13 C12 -1.69(19)
C4 C5 C13 C12 179.04(13)
O3 C1 C13 C5 179.69(11)
C2 C1 C13 C5 2.05(19)
O3 C1 C13 C12 -0.32(19)
C2 C1 C13 C12 -177.96(13)
O2 C12 C13 C5 168.33(13)
C11 C12 C13 C5 -11.06(18)
O2 C12 C13 C1 -11.6(2)
C11 C12 C13 C1 168.96(12)
C1 O3 C14 C17 165.58(12)
C1 O3 C14 C15 46.56(16)
C1 O3 C14 C18 -76.23(15)
O3 C14 C15 C16 -58.35(16)
C17 C14 C15 C16 -172.94(12)
C18 C14 C15 C16 61.06(16)
C1 C2 C16 C15 -13.47(18)
C3 C2 C16 C15 165.52(12)
C14 C15 C16 C2 41.79(16)
C9 C10 C21 C22 87.47(16)
C11 C10 C21 C22 -97.93(16)
C10 C21 C22 C23 -124.59(16)
C21 C22 C23 C24 2.4(3)
C21 C22 C23 C25 -177.60(16)

loop_
_cod_related_entry_id
_cod_related_entry_database
_cod_related_entry_code
1 ChemSpider 30657816
